data_7027196
loop_
_publ_author_name
'Berners-Price, Susan J.'
'Bowen, Richard J.'
'Hambley, Trevor W.'
'Healy, Peter C.'

_publ_section_title
;
 NMR and structural studies of gold(I) chloride adducts with bidentate 2-,
 3- and 4-pyridyl phosphines
;
_journal_issue 8
_journal_name_full 'Journal of the Chemical Society, Dalton Transactions'
_journal_page_first 1337
_journal_paper_doi 10.1039/a809285k
_journal_year 1999
_chemical_formula_sum 'C44 H53 Au Cl2 N8 O6 P4'
_chemical_formula_weight 1181.72
_space_group_IT_number 4
_symmetry_cell_setting monoclinic
_symmetry_Int_Tables_number 4
_symmetry_space_group_name_Hall 'P 2yb'
_symmetry_space_group_name_H-M 'P 1 21 1'
_audit_creation_date 'Fri Jan 12 11:47:55 1996'
_audit_creation_method 'from TEXRAY.INF file'
_cell_angle_alpha 90
_cell_angle_beta 95.11(10)
_cell_angle_gamma 90
_cell_formula_units_Z 2
_cell_length_a 12.29(2)
_cell_length_b 13.49(3)
_cell_length_c 15.00(1)
_cell_measurement_reflns_used 25
_cell_measurement_temperature 294.2
_cell_measurement_theta_max 15.0
_cell_measurement_theta_min 10.0
_cell_volume 2477(7)
_computing_cell_refinement 'MSC/AFC Diffractometer Control'
_computing_data_collection 'MSC/AFC Diffractometer Control'
_computing_data_reduction teXsan
_computing_publication_material teXsan
_computing_structure_refinement teXsan
_computing_structure_solution SHELXS86
_diffrn_ambient_temperature 294
_diffrn_measurement_device 'Enraf-Nonius CAD-4'
_diffrn_measurement_method 'omega scans with profile analysis'
_diffrn_orient_matrix_UB_11 0.06076
_diffrn_orient_matrix_UB_12 0.04688
_diffrn_orient_matrix_UB_13 0.01890
_diffrn_orient_matrix_UB_21 -0.01891
_diffrn_orient_matrix_UB_22 -0.00428
_diffrn_orient_matrix_UB_23 0.06331
_diffrn_orient_matrix_UB_31 0.05137
_diffrn_orient_matrix_UB_32 -0.05721
_diffrn_orient_matrix_UB_33 0.01052
_diffrn_radiation_detector 'scintillation counter'
_diffrn_radiation_monochromator graphite
_diffrn_radiation_source 'X-ray tube'
_diffrn_radiation_type MoKalpha
_diffrn_radiation_wavelength 0.71069
_diffrn_reflns_av_R_equivalents 0.089
_diffrn_reflns_limit_h_max 13
_diffrn_reflns_limit_h_min -13
_diffrn_reflns_limit_k_max 14
_diffrn_reflns_limit_k_min 0
_diffrn_reflns_limit_l_max 16
_diffrn_reflns_limit_l_min 0
_diffrn_reflns_number 3550
_diffrn_reflns_theta_max 22.58
_diffrn_standards_decay_% -8.80
_diffrn_standards_number 3
_exptl_absorpt_coefficient_mu 3.214
_exptl_absorpt_correction_T_max 0.724
_exptl_absorpt_correction_T_min 0.626
_exptl_absorpt_correction_type analytical
_exptl_absorpt_process_details Tompa_analytical
_exptl_crystal_colour 'pale yellow'
_exptl_crystal_density_diffrn 1.584
_exptl_crystal_description prisms
_exptl_crystal_F_000 1188
_exptl_crystal_size_max 0.20
_exptl_crystal_size_mid 0.17
_exptl_crystal_size_min 0.13
_refine_diff_density_max 3.58
_refine_diff_density_min -2.45
_refine_ls_extinction_method none
_refine_ls_goodness_of_fit_obs 3.210
_refine_ls_hydrogen_treatment noref
_refine_ls_matrix_type full
_refine_ls_number_parameters 367
_refine_ls_number_reflns 2617
_refine_ls_number_restraints 0
_refine_ls_R_factor_obs 0.0780
_refine_ls_shift/esd_max 0.0880
_refine_ls_structure_factor_coef F
_refine_ls_weighting_scheme sigma
_refine_ls_wR_factor_obs 0.0900
_reflns_number_observed 2617
_reflns_number_total 3385
_reflns_observed_criterion 'I > 2.5\s(I)'
_cod_data_source_file 809285ksup1.cif
_cod_data_source_block d4pype
_cod_original_sg_symbol_H-M 'P 21       '
_cod_original_formula_sum 'C44 H53 Au Cl2 N8 O6 P4 '
_cod_database_code 7027196

loop_
_symmetry_equiv_pos_as_xyz
'   +x,   +y,   +z'
'   -x,1/2+y,   -z'

loop_
_atom_site_aniso_label
_atom_site_aniso_U_11
_atom_site_aniso_U_22
_atom_site_aniso_U_33
_atom_site_aniso_U_12
_atom_site_aniso_U_13
_atom_site_aniso_U_23
Au 0.0431(6) 0.0560(6) 0.0398(5) 0.001(2) 0.0116(4) 0.000(1)
Cl(1) 0.104(9) 0.16(1) 0.054(6) -0.049(9) 0.029(5) -0.012(7)
Cl(2) 0.101(7) 0.115(9) 0.090(7) 0.00(2) 0.018(5) 0.00(1)
P(1) 0.045(4) 0.052(6) 0.047(5) -0.008(5) 0.009(4) 0.000(5)
P(2) 0.039(4) 0.067(7) 0.042(5) 0.000(5) 0.008(3) -0.001(5)
P(3) 0.047(5) 0.087(8) 0.036(4) -0.003(5) 0.010(4) 0.011(5)
P(4) 0.057(5) 0.056(6) 0.039(4) 0.020(5) 0.007(4) -0.014(5)
O(1) 0.21(5) 0.09(3) 0.22(5) 0.02(3) -0.07(4) -0.04(3)
O(2) 0.12(2) 0.13(3) 0.08(2) -0.04(2) 0.01(2) -0.02(2)
O(3) 0.12(2) 0.13(3) 0.06(2) 0.02(2) 0.04(2) 0.02(2)
O(4) 0.14(2) 0.17(4) 0.11(2) -0.05(4) 0.05(2) -0.03(3)
O(5) 0.19(3) 0.13(4) 0.21(4) -0.06(4) 0.12(3) -0.03(4)
O(6) 0.08(2) 0.31(7) 0.10(2) -0.01(4) 0.03(1) -0.07(4)
N(11) 0.06(2) 0.17(4) 0.07(2) -0.04(3) 0.00(2) -0.01(3)
N(12) 0.11(3) 0.04(2) 0.03(1) 0.01(2) 0.02(2) 0.00(1)
N(21) 0.06(2) 0.12(3) 0.08(2) 0.03(2) 0.02(2) 0.00(2)
N(22) 0.11(3) 0.10(3) 0.05(2) 0.03(2) 0.03(2) 0.01(2)
N(31) 0.09(2) 0.11(3) 0.08(2) -0.01(2) 0.02(2) 0.02(2)
N(32) 0.07(2) 0.06(2) 0.10(3) 0.00(2) 0.04(2) 0.00(2)
N(41) 0.08(2) 0.16(4) 0.05(2) -0.07(3) 0.02(2) -0.01(2)
N(42) 0.06(2) 0.04(2) 0.10(3) 0.00(2) 0.04(2) -0.01(2)

loop_
_atom_site_label
_atom_site_fract_x
_atom_site_fract_y
_atom_site_fract_z
_atom_site_U_iso_or_equiv
_atom_site_thermal_displace_type
_atom_site_calc_flag
Au(1) -0.24100(8) 0 -0.24878(7) 0.0458(3) Uij ?
Cl(1) -0.1018(8) 0.005(2) -0.8362(6) 0.101(4) Uij ?
Cl(2) -0.428(1) -0.163(1) -0.7198(7) 0.103(5) Uij ?
P(1) -0.3674(7) -0.1273(8) -0.2198(5) 0.048(3) Uij ?
P(2) -0.1158(6) -0.1295(8) -0.2669(5) 0.049(3) Uij ?
P(3) -0.2449(7) 0.1165(8) -0.3714(5) 0.056(3) Uij ?
P(4) -0.2534(7) 0.1401(7) -0.1542(5) 0.051(3) Uij ?
O(1) -0.250(3) -0.328(3) -0.767(3) 0.18(2) Uij ?
O(2) -0.298(2) 0.039(2) -0.721(2) 0.11(1) Uij ?
O(3) -0.058(2) -0.208(3) -0.755(2) 0.10(1) Uij ?
O(4) 0.153(2) -0.007(4) -0.792(2) 0.14(1) Uij ?
O(5) 0.294(3) -0.013(4) -0.914(3) 0.17(2) Uij ?
O(6) 0.229(2) 0.022(5) -0.622(2) 0.16(2) Uij ?
N(11) -0.709(3) -0.146(4) -0.374(2) 0.10(1) Uij ?
N(12) -0.416(3) -0.137(2) 0.080(2) 0.06(1) Uij ?
N(21) 0.235(2) -0.140(3) -0.140(2) 0.08(1) Uij ?
N(22) -0.074(3) -0.165(3) -0.568(2) 0.08(1) Uij ?
N(31) -0.571(3) 0.119(3) -0.552(2) 0.09(1) Uij ?
N(32) 0.056(2) 0.086(3) -0.530(2) 0.08(1) Uij ?
N(41) 0.058(3) 0.249(4) 0.011(2) 0.10(1) Uij ?
N(42) -0.532(3) 0.111(2) 0.032(2) 0.07(1) Uij ?
C(1) -0.302(4) -0.240(3) -0.245(2) 0.05(1) Uij ?
C(2) -0.184(3) -0.236(3) -0.227(2) 0.053(8) Uij ?
C(3) -0.234(2) 0.234(3) -0.314(2) 0.052(8) Uij ?
C(4) -0.289(3) 0.244(3) -0.232(2) 0.05(1) Uij ?
C(111) -0.509(3) -0.134(3) -0.277(2) 0.056(9) Uij ?
C(112) -0.547(4) -0.052(4) -0.320(3) 0.09(1) Uij ?
C(113) -0.654(4) -0.061(4) -0.362(3) 0.10(1) Uij ?
C(115) -0.663(3) -0.224(3) -0.333(3) 0.07(1) Uij ?
C(116) -0.565(3) -0.219(3) -0.291(2) 0.065(10) Uij ?
C(121) -0.397(3) -0.133(3) -0.096(2) 0.041(8) Uij ?
C(122) -0.305(3) -0.147(3) -0.039(2) 0.061(10) Uij ?
C(123) -0.319(3) -0.148(3) 0.051(2) 0.059(9) Uij ?
C(125) -0.502(3) -0.130(3) 0.022(2) 0.05(1) Uij ?
C(126) -0.497(3) -0.128(3) -0.071(3) 0.06(1) Uij ?
C(211) 0.030(3) -0.135(3) -0.217(2) 0.051(8) Uij ?
C(212) 0.078(3) -0.051(3) -0.190(2) 0.066(10) Uij ?
C(213) 0.192(4) -0.059(4) -0.152(3) 0.09(1) Uij ?
C(215) 0.186(3) -0.215(3) -0.166(3) 0.07(1) Uij ?
C(216) 0.082(3) -0.219(3) -0.201(2) 0.07(1) Uij ?
C(221) -0.094(2) -0.147(3) -0.388(2) 0.049(8) Uij ?
C(222) -0.188(2) -0.160(3) -0.444(2) 0.050(8) Uij ?
C(223) -0.174(3) -0.170(3) -0.536(2) 0.07(1) Uij ?
C(225) 0.012(3) -0.151(3) -0.512(2) 0.059(9) Uij ?
C(226) 0.004(3) -0.149(3) -0.418(3) 0.07(1) Uij ?
C(311) -0.373(3) 0.127(3) -0.449(2) 0.07(1) Uij ?
C(312) -0.396(3) 0.040(3) -0.508(2) 0.070(10) Uij ?
C(313) -0.492(3) 0.045(3) -0.560(3) 0.09(1) Uij ?
C(315) -0.543(4) 0.187(4) -0.501(3) 0.09(1) Uij ?
C(316) -0.446(3) 0.207(3) -0.446(3) 0.08(1) Uij ?
C(321) -0.133(2) 0.109(3) -0.438(2) 0.050(8) Uij ?
C(322) -0.024(3) 0.110(3) -0.394(2) 0.063(10) Uij ?
C(323) 0.064(3) 0.099(3) -0.438(2) 0.066(10) Uij ?
C(325) -0.046(3) 0.084(3) -0.572(2) 0.07(1) Uij ?
C(326) -0.138(3) 0.097(3) -0.530(2) 0.064(9) Uij ?
C(411) -0.134(3) 0.185(3) -0.086(2) 0.062(9) Uij ?
C(412) -0.055(3) 0.120(3) -0.052(2) 0.08(1) Uij ?
C(413) 0.043(3) 0.153(3) -0.002(2) 0.059(9) Uij ?
C(415) -0.012(4) 0.305(4) -0.024(3) 0.08(1) Uij ?
C(416) -0.112(3) 0.284(3) -0.074(3) 0.07(1) Uij ?
C(421) -0.358(3) 0.134(3) -0.082(2) 0.06(1) Uij ?
C(422) -0.470(3) 0.138(3) -0.112(3) 0.07(1) Uij ?
C(423) -0.550(3) 0.127(3) -0.055(2) 0.06(1) Uij ?
C(425) -0.427(3) 0.103(3) 0.063(3) 0.06(1) Uij ?
C(426) -0.334(3) 0.117(3) 0.011(2) 0.055(9) Uij ?
H(11) -0.3292 -0.2914 -0.2098 0.065 Uiso c
H(12) -0.3190 -0.2545 -0.3066 0.065 Uiso c
H(21) -0.1547 -0.2929 -0.2536 0.065 Uiso c
H(22) -0.1678 -0.2388 -0.1639 0.065 Uiso c
H(31) -0.1585 0.2466 -0.2990 0.062 Uiso c
H(32) -0.2632 0.2832 -0.3547 0.062 Uiso c
H(41) -0.3658 0.2444 -0.2469 0.060 Uiso c
H(42) -0.2674 0.3046 -0.2035 0.060 Uiso c
H(112) -0.5053 0.0071 -0.3220 0.111 Uiso c
H(113) -0.6896 -0.0020 -0.3834 0.114 Uiso c
H(115) -0.7017 -0.2850 -0.3340 0.088 Uiso c
H(116) -0.5316 -0.2788 -0.2692 0.077 Uiso c
H(122) -0.2352 -0.1556 -0.0604 0.072 Uiso c
H(123) -0.2572 -0.1568 0.0930 0.071 Uiso c
H(125) -0.5718 -0.1260 0.0443 0.062 Uiso c
H(126) -0.5600 -0.1234 -0.1123 0.075 Uiso c
H(212) 0.0409 0.0108 -0.1949 0.080 Uiso c
H(213) 0.2326 -0.0006 -0.1366 0.106 Uiso c
H(215) 0.2252 -0.2757 -0.1609 0.785 Uiso c
H(216) 0.0469 -0.2808 -0.2139 0.785 Uiso c
H(222) -0.2581 -0.1621 -0.4220 0.060 Uiso c
H(223) -0.2365 -0.1806 -0.5769 0.081 Uiso c
H(225) 0.0812 -0.1420 -0.5344 0.071 Uiso c
H(226) 0.0679 -0.1491 -0.3774 0.086 Uiso c
H(312) -0.3475 -0.0147 -0.5093 0.084 Uiso c
H(313) -0.5067 -0.0045 -0.6045 0.103 Uiso c
H(315) -0.5976 0.2364 -0.4977 0.113 Uiso c
H(316) -0.4322 0.2658 -0.4120 0.095 Uiso c
H(322) -0.0148 0.1189 -0.3310 0.075 Uiso c
H(323) 0.1341 0.1000 -0.4058 0.080 Uiso c
H(325) -0.0536 0.0728 -0.6348 0.085 Uiso c
H(326) -0.2069 0.0979 -0.5641 0.077 Uiso c
H(412) -0.0657 0.0510 -0.0619 0.094 Uiso c
H(413) 0.0963 0.1066 0.0214 0.071 Uiso c
H(415) 0.0037 0.3736 -0.0161 0.091 Uiso c
H(416) -0.1603 0.3344 -0.0975 0.082 Uiso c
H(422) -0.4905 0.1487 -0.1738 0.086 Uiso c
H(423) -0.6238 0.1312 -0.0797 0.076 Uiso c
H(425) -0.4119 0.0867 0.1245 0.076 Uiso c
H(426) -0.2610 0.1149 0.0378 0.066 Uiso c

loop_
_atom_type_symbol
_atom_type_oxidation_number
_atom_type_number_in_cell
_atom_type_scat_dispersion_real
_atom_type_scat_dispersion_imag
_atom_type_scat_source
Au 0 2 -2.013 8.802 'International Tables'
C 0 88 0.003 0.002 'International Tables'
H 0 80 0.000 0.000 'International Tables'
P 0 8 0.102 0.094 'International Tables'
Cl 0 2 0.148 0.159 'International Tables'
N 0 16 0.006 0.003 'International Tables'
O 0 2 0.011 0.006 'International Tables'
Na 0 2 0.036 0.025 'International Tables'

loop_
_geom_angle_atom_site_label_1
_geom_angle_atom_site_label_2
_geom_angle_atom_site_label_3
_geom_angle
_geom_angle_publ_flag
P1 AU P2 86.0(3) yes
P1 AU P3 129.7(3) yes
P1 AU P4 112.8(3) yes
P2 AU P3 111.3(3) yes
P2 AU P4 137.3(3) yes
P3 AU P4 86.5(3) yes
AU P1 C1 105(2) yes
AU P1 C111 123(1) yes
AU P1 C121 113(1) yes
C1 P1 C111 106(2) yes
C1 P1 C121 107(2) yes
C111 P1 C121 101(2) yes
AU P2 C2 103(1) yes
AU P2 C211 126(1) yes
AU P2 C221 111(1) yes
C2 P2 C211 107(2) yes
C2 P2 C221 110(2) yes
C211 P2 C221 100(1) yes
AU P3 C3 102(1) yes
AU P3 C311 119(1) yes
AU P3 C321 115(1) yes
C3 P3 C311 105(2) yes
C3 P3 C321 107(2) yes
C311 P3 C321 108(1) yes
AU P4 C4 104(1) yes
AU P4 C411 121(1) yes
AU P4 C421 115(1) yes
C4 P4 C411 104(2) yes
C4 P4 C421 106(2) yes
C411 P4 C421 106(2) yes
C113 N11 C115 116(4) yes
C123 N12 C125 119(3) yes
C213 N21 C215 120(4) yes
C223 N22 C225 119(3) yes
C313 N31 C315 115(4) yes
C323 N32 C325 117(3) yes
C413 N41 C415 117(4) yes
C423 N42 C425 115(4) yes
P1 C1 C2 113(3) yes
P1 C1 H11 108.6 no
P1 C1 H12 108.6 no
C2 C1 H11 108.6 no
C2 C1 H12 108.6 no
H11 C1 H12 109.5 no
P2 C2 C1 117(3) yes
P2 C2 H21 107.5 no
P2 C2 H22 107.5 no
C1 C2 H21 107.5 no
C1 C2 H22 107.5 no
H21 C2 H22 109.5 no
P3 C3 C4 118(3) yes
P3 C3 H31 107.4 no
P3 C3 H32 107.4 no
C4 C3 H31 107.4 no
C4 C3 H32 107.4 no
H31 C3 H32 109.5 no
P4 C4 C3 111(3) yes
P4 C4 H41 109.1 no
P4 C4 H42 109.1 no
C3 C4 H41 109.1 no
C3 C4 H42 109.1 no
H41 C4 H42 109.5 no
P1 C111 C112 117(3) yes
P1 C111 C116 124(3) yes
C112 C111 C116 118(4) yes
C111 C112 C113 114(5) yes
C111 C112 H112 122.8 no
C113 C112 H112 122.8 no
N11 C113 C112 125(5) yes
N11 C113 H113 117.5 no
C112 C113 H113 117.5 no
N11 C115 C116 121(4) yes
N11 C115 H115 119.3 no
C116 C115 H115 119.3 no
C111 C116 C115 124(4) yes
C111 C116 H116 118.1 no
C115 C116 H116 118.1 no
P1 C121 C122 113(3) yes
P1 C121 C126 122(3) yes
C122 C121 C126 125(3) yes
C121 C122 C123 116(3) yes
C121 C122 H122 121.8 no
C123 C122 H122 121.8 no
N12 C123 C122 121(3) yes
N12 C123 H123 119.3 no
C122 C123 H123 119.3 no
N12 C125 C126 124(4) yes
N12 C125 H125 118.1 no
C126 C125 H125 118.1 no
C121 C126 C125 114(3) yes
C121 C126 H126 123.0 no
C125 C126 H126 123.0 no
P2 C211 C212 118(3) yes
P2 C211 C216 123(3) yes
C212 C211 C216 119(3) yes
C211 C212 C213 116(4) yes
C211 C212 H212 122.0 no
C213 C212 H212 122.0 no
N21 C213 C212 121(4) yes
N21 C213 H213 119.7 no
C212 C213 H213 119.7 no
N21 C215 C216 126(4) yes
N21 C215 H215 117.1 no
C216 C215 H215 117.1 no
C211 C216 C215 118(4) yes
C211 C216 H216 121.0 no
C215 C216 H216 121.0 no
P2 C221 C222 115(2) yes
P2 C221 C226 123(3) yes
C222 C221 C226 122(3) yes
C221 C222 C223 116(3) yes
C221 C222 H222 122.0 no
C223 C222 H222 122.0 no
N22 C223 C222 122(3) yes
N22 C223 H223 118.9 no
C222 C223 H223 118.9 no
N22 C225 C226 121(3) yes
N22 C225 H225 119.4 no
C226 C225 H225 119.4 no
C221 C226 C225 119(3) yes
C221 C226 H226 120.6 no
C225 C226 H226 120.6 no
P3 C311 C312 115(3) yes
P3 C311 C316 123(3) yes
C312 C311 C316 123(3) yes
C311 C312 C313 114(4) yes
C311 C312 H312 122.8 no
C313 C312 H312 122.8 no
N31 C313 C312 124(4) yes
N31 C313 H313 118.0 no
C312 C313 H313 118.0 no
N31 C315 C316 133(5) yes
N31 C315 H315 113.5 no
C316 C315 H315 113.5 no
C311 C316 C315 110(4) yes
C311 C316 H316 125.0 no
C315 C316 H316 125.0 no
P3 C321 C322 119(2) yes
P3 C321 C326 127(2) yes
C322 C321 C326 114(3) yes
C321 C322 C323 123(3) yes
C321 C322 H322 118.7 no
C323 C322 H322 118.7 no
N32 C323 C322 121(3) yes
N32 C323 H323 119.3 no
C322 C323 H323 119.3 no
N32 C325 C326 124(3) yes
N32 C325 H325 118.0 no
C326 C325 H325 118.0 no
C321 C326 C325 121(3) yes
C321 C326 H326 119.5 no
C325 C326 H326 119.5 no
P4 C411 C412 120(3) yes
P4 C411 C416 123(3) yes
C412 C411 C416 117(3) yes
C411 C412 C413 122(4) yes
C411 C412 H412 119.0 no
C413 C412 H412 119.0 no
N41 C413 C412 119(4) yes
N41 C413 H413 120.6 no
C412 C413 H413 120.6 no
N41 C415 C416 130(5) yes
N41 C415 H415 114.8 no
C416 C415 H415 114.8 no
C411 C416 C415 115(4) yes
C411 C416 H416 122.7 no
C415 C416 H416 122.7 no
P4 C421 C422 123(3) yes
P4 C421 C426 121(3) yes
C422 C421 C426 116(3) yes
C421 C422 C423 122(4) yes
C421 C422 H422 118.9 no
C423 C422 H422 118.9 no
N42 C423 C422 125(4) yes
N42 C423 H423 117.7 no
C422 C423 H423 117.7 no
N42 C425 C426 126(4) yes
N42 C425 H425 117.1 no
C426 C425 H425 117.1 no
C421 C426 C425 116(3) yes
C421 C426 H426 121.8 no
C425 C426 H426 121.8 no

loop_
_geom_bond_atom_site_label_1
_geom_bond_atom_site_label_2
_geom_bond_distance
_geom_bond_publ_flag
AU P1 2.38(1) yes
AU P2 2.36(1) yes
AU P3 2.417(9) yes
AU P4 2.376(9) yes
P1 C1 1.78(4) yes
P1 C111 1.87(4) yes
P1 C121 1.93(3) yes
P2 C2 1.79(4) yes
P2 C211 1.88(4) yes
P2 C221 1.87(3) yes
P3 C3 1.80(4) yes
P3 C311 1.88(3) yes
P3 C321 1.77(3) yes
P4 C4 1.85(4) yes
P4 C411 1.82(4) yes
P4 C421 1.76(4) yes
N11 C113 1.34(7) yes
N11 C115 1.32(6) yes
N12 C123 1.31(5) yes
N12 C125 1.31(5) yes
N21 C213 1.22(6) yes
N21 C215 1.22(5) yes
N22 C223 1.36(5) yes
N22 C225 1.30(5) yes
N31 C313 1.41(6) yes
N31 C315 1.22(6) yes
N32 C323 1.39(4) yes
N32 C325 1.35(4) yes
N41 C413 1.32(7) yes
N41 C415 1.23(7) yes
N42 C423 1.32(4) yes
N42 C425 1.34(5) yes
C1 C2 1.45(6) yes
C1 H11 0.95 no
C1 H12 0.95 no
C2 H21 0.95 no
C2 H22 0.95 no
C3 C4 1.46(4) yes
C3 H31 0.95 no
C3 H32 0.95 no
C4 H41 0.95 no
C4 H42 0.95 no
C111 C112 1.34(6) yes
C111 C116 1.34(6) yes
C112 C113 1.41(7) yes
C112 H112 0.95 no
C113 H113 0.95 no
C115 C116 1.31(5) yes
C115 H115 0.95 no
C116 H116 0.95 no
C121 C122 1.37(5) yes
C121 C126 1.32(5) yes
C122 C123 1.38(4) yes
C122 H122 0.95 no
C123 H123 0.95 no
C125 C126 1.40(5) yes
C125 H125 0.95 no
C126 H126 0.95 no
C211 C212 1.32(5) yes
C211 C216 1.31(6) yes
C212 C213 1.47(6) yes
C212 H212 0.95 no
C213 H213 0.95 no
C215 C216 1.34(5) yes
C215 H215 0.95 no
C216 H216 0.95 no
C221 C222 1.38(4) yes
C221 C226 1.32(5) yes
C222 C223 1.41(4) yes
C222 H222 0.95 no
C223 H223 0.95 no
C225 C226 1.42(5) yes
C225 H225 0.95 no
C226 H226 0.95 no
C311 C312 1.48(5) yes
C311 C316 1.41(6) yes
C312 C313 1.36(5) yes
C312 H312 0.95 no
C313 H313 0.95 no
C315 C316 1.41(6) yes
C315 H315 0.95 no
C316 H316 0.95 no
C321 C322 1.44(4) yes
C321 C326 1.39(4) yes
C322 C323 1.32(5) yes
C322 H322 0.95 no
C323 H323 0.95 no
C325 C326 1.35(5) yes
C325 H325 0.95 no
C326 H326 0.95 no
C411 C412 1.37(5) yes
C411 C416 1.37(6) yes
C412 C413 1.43(5) yes
C412 H412 0.95 no
C413 H413 0.95 no
C415 C416 1.41(6) yes
C415 H415 0.95 no
C416 H416 0.95 no
C421 C422 1.41(5) yes
C421 C426 1.42(4) yes
C422 C423 1.37(6) yes
C422 H422 0.95 no
C423 H423 0.95 no
C425 C426 1.45(6) yes
C425 H425 0.95 no
C426 H426 0.95 no

loop_
_geom_contact_atom_site_label_1
_geom_contact_atom_site_label_2
_geom_contact_distance
_geom_contact_site_symmetry_2
_geom_contact_publ_flag
CL1 N12 3.04(3) 1_554 no
CL1 O2 3.16(3) . no
CL1 O1 3.24(4) . no
CL1 C316 3.51(5) 2_444 no
CL2 O2 3.12(3) . no
CL2 O4 3.15(3) . no
CL2 O3 3.15(5) . no
O1 O3 2.85(5) . no
O1 C213 3.44(7) 2_544 no
O1 C423 3.52(5) 2_444 no
O2 C115 3.34(5) 2_454 no
O2 C326 3.42(4) . no
O2 C312 3.51(4) . no
O2 C313 3.54(5) . no
O2 C425 3.58(5) 1_554 no
O3 N22 2.89(4) . no
O3 C322 3.41(5) 2_544 no
O3 C416 3.45(5) 2_544 no
O3 C415 3.50(6) 2_544 no
O4 O5 2.63(5) . no
O4 O6 2.67(4) . no
O4 C416 3.47(6) 2_544 no
O5 N42 2.89(6) 1_654 no
O5 C125 3.18(6) 1_654 no
O5 C423 3.53(6) 1_654 no
O5 C416 3.53(6) 2_544 no
O6 N32 2.77(4) . no
O6 N31 2.90(5) 1_655 no
O6 C313 3.49(4) 1_655 no
N11 C226 3.53(5) 1_455 no
N12 C423 3.23(5) 2_445 no
N12 C422 3.39(5) 2_445 no
N21 C126 3.37(4) 1_655 no
N21 C115 3.45(5) 1_655 no
N22 C323 3.19(6) 2_544 no
N22 C322 3.33(6) 2_544 no
N41 C122 3.34(5) 2 no
N41 C2 3.47(4) 2 no
N41 C216 3.48(5) 2 no
N42 C126 3.58(5) 2_455 no
C115 C215 3.25(6) 1_455 no
C123 C423 3.44(6) 2_445 no
C125 C423 3.37(6) 2_445 no
C125 C422 3.44(6) 2_445 no
C216 C415 3.57(6) 2_545 no
C223 C323 3.43(6) 2_544 no
C225 C322 3.53(6) 2_544 no
C225 C323 3.56(6) 2_544 no
